data_1535469
loop_
_publ_author_name
'Tillinski, R.'
'Bensch, W.'
'Rumpf, C.'

_publ_section_title
;
 Syntheses, crystal structures, and properties of new ternary
 chalcogenides of group 4 metals: Rb4 Ti3 S14, Cs4 Zr3 S14, K4 Hf3 Se14,
 and K4 Zr Hf2 Se14
;
_journal_name_full 'Zeitschrift fuer Anorganische und Allgemeine Chemie'
_journal_page_first 1405
_journal_page_last 1410
_journal_volume 627
_journal_year 2001
_chemical_formula_sum 'Rb4 S14 Ti3'
_chemical_name_systematic 'Rb4 (Ti3 (S2)6 S2)'
_space_group_IT_number 15
_symmetry_space_group_name_Hall '-C 2yc'
_symmetry_space_group_name_H-M 'C 1 2/c 1'
_cell_angle_alpha 90
_cell_angle_beta 113.12
_cell_angle_gamma 90
_cell_formula_units_Z 4
_cell_length_a 21.16
_cell_length_b 8.148
_cell_length_c 13.278
_cell_volume 2105.417
_citation_journal_id_ASTM ZAACAB
_cod_data_source_file Tillinski_ZAACAB_2001_200.cif
_cod_data_source_block Rb4S14Ti3
_cod_database_code 1535469

loop_
_symmetry_equiv_pos_as_xyz
x,y,z
-x,y,-z+1/2
-x,-y,-z
x,-y,z-1/2
x+1/2,y+1/2,z
-x+1/2,y+1/2,-z+1/2
-x+1/2,-y+1/2,-z
x+1/2,-y+1/2,z-1/2

loop_
_atom_site_label
_atom_site_type_symbol
_atom_site_fract_x
_atom_site_fract_y
_atom_site_fract_z
_atom_site_occupancy
_atom_site_U_iso_or_equiv
Rb2 Rb+1 0.56424 0.73627 0.64853 1 0.0
S7 S-2 0.64756 0.54534 0.90063 1 0.0
Ti1 Ti+4 0.83266 0.74602 0.58305 1 0.0
S4 S-1 0.82701 0.51636 1.16046 1 0.0
S6 S-1 0.91455 0.48389 1.12909 1 0.0
Ti2 Ti+4 0 0.73527 0.75 1 0.0
S3 S-1 0.5688 0.58648 0.41785 1 0.0
S2 S-1 0.72098 0.78523 0.60177 1 0.0
S5 S-1 0.96019 0.64994 0.89289 1 0.0
S1 S-1 0.90393 0.83394 0.79002 1 0.0
Rb1 Rb+1 0.79569 0.68062 0.88595 1 0.0
